data_7209044
loop_
_publ_author_name
'Bezzu, C. Grazia'
'Kariuki, Benson M.'
'Helliwell, Madeleine'
'Tuna, Floriana'
'Warren, John E.'
'Allan, David R.'
'McKeown, Neil B.'

_publ_section_title
;
 In-situ coordination chemistry within cobalt-containing phthalocyanine
 nanoporous crystals
;
_journal_issue 8
_journal_name_full CrystEngComm
_journal_page_first 1545
_journal_paper_doi 10.1039/c2ce26463c
_journal_volume 15
_journal_year 2013
_chemical_formula_sum 'C128 H146 Cl2 Co N8 O10'
_chemical_formula_weight 2086.36
_chemical_name_systematic
;
?
;
_space_group_IT_number 222
_symmetry_cell_setting cubic
_symmetry_space_group_name_Hall '-P 4a 2bc 3'
_symmetry_space_group_name_H-M 'P n -3 n :2'
_atom_sites_solution_hydrogens geom
_atom_sites_solution_primary direct
_atom_sites_solution_secondary difmap
_audit_creation_method SHELXL-97
_cell_angle_alpha 90.00
_cell_angle_beta 90.00
_cell_angle_gamma 90.00
_cell_formula_units_Z 12
_cell_length_a 37.230(4)
_cell_length_b 37.230(4)
_cell_length_c 37.230(4)
_cell_measurement_reflns_used 69874
_cell_measurement_temperature 100(2)
_cell_measurement_theta_max 25.5
_cell_measurement_theta_min 1.6
_cell_volume 51603(10)
_computing_cell_refinement 'Bruker XSCANS'
_computing_data_collection 'Bruker XSCANS'
_computing_data_reduction 'Bruker SHELXTL'
_computing_molecular_graphics 'Bruker SHELXTL'
_computing_publication_material 'Bruker SHELXTL'
_computing_structure_refinement 'SHELXL-97 (Sheldrick, 1997)'
_computing_structure_solution 'SHELXS-97 (Sheldrick, 1990)'
_diffrn_ambient_temperature 100(2)
_diffrn_detector_area_resol_mean 28.5714
_diffrn_measured_fraction_theta_full 0.996
_diffrn_measured_fraction_theta_max 0.996
_diffrn_measurement_device_type 'CCD area detector'
_diffrn_measurement_method dtprofit.ref
_diffrn_radiation_monochromator silicon
_diffrn_radiation_source 'Station I19, Diamond'
_diffrn_radiation_type synchrotron
_diffrn_radiation_wavelength 0.68890
_diffrn_reflns_av_R_equivalents 0.0667
_diffrn_reflns_av_sigmaI/netI 0.0270
_diffrn_reflns_limit_h_max 18
_diffrn_reflns_limit_h_min -44
_diffrn_reflns_limit_k_max 21
_diffrn_reflns_limit_k_min -42
_diffrn_reflns_limit_l_max 44
_diffrn_reflns_limit_l_min -36
_diffrn_reflns_number 106091
_diffrn_reflns_theta_full 24.21
_diffrn_reflns_theta_max 24.21
_diffrn_reflns_theta_min 1.84
_exptl_absorpt_coefficient_mu 0.172
_exptl_absorpt_correction_T_max 1.000
_exptl_absorpt_correction_T_min 0.739
_exptl_absorpt_correction_type multi-scan
_exptl_absorpt_process_details 'Jacobson, R. (1998) Private communication'
_exptl_crystal_colour green
_exptl_crystal_density_diffrn 0.806
_exptl_crystal_density_method 'not measured'
_exptl_crystal_description block
_exptl_crystal_F_000 13332
_exptl_crystal_size_max 0.25
_exptl_crystal_size_mid 0.15
_exptl_crystal_size_min 0.10
_refine_diff_density_max 1.191
_refine_diff_density_min -0.470
_refine_diff_density_rms 0.145
_refine_ls_extinction_method none
_refine_ls_goodness_of_fit_ref 2.003
_refine_ls_hydrogen_treatment constr
_refine_ls_matrix_type full
_refine_ls_number_parameters 316
_refine_ls_number_reflns 7600
_refine_ls_number_restraints 2
_refine_ls_restrained_S_all 2.016
_refine_ls_R_factor_all 0.1885
_refine_ls_R_factor_gt 0.1749
_refine_ls_shift/su_max 0.002
_refine_ls_shift/su_mean 0.000
_refine_ls_structure_factor_coef Fsqd
_refine_ls_weighting_details 'calc w=1/[\s^2^(Fo^2^)+(0.2000P)^2^+0.0000P] where P=(Fo^2^+2Fc^2^)/3'
_refine_ls_weighting_scheme calc
_refine_ls_wR_factor_gt 0.4650
_refine_ls_wR_factor_ref 0.4776
_reflns_number_gt 6274
_reflns_number_total 7600
_reflns_threshold_expression >2sigma(I)
_cod_data_source_file c2ce26463c.txt
_cod_data_source_block PNC[cCl-Co3+-vCl]
_cod_depositor_comments
;
The following automatic conversions were performed:

'_symmetry_cell_setting' value 'Cubic' changed to 'cubic' according
to /home/saulius/struct/CIF-dictionaries/cif_core.dic dictionary
named 'cif_core.dic' version 2.4.2 from
2011-04-26.

'_exptl_absorpt_correction_type' value 'Multi-scan'
changed to 'multi-scan' according to
/home/saulius/struct/CIF-dictionaries/cif_core.dic dictionary named
'cif_core.dic' version 2.4.2 from 2011-04-26.

Automatic conversion script
Id: cif_fix_values 1891 2012-01-12 08:04:46Z andrius 
;
_cod_original_cell_volume 51605(10)
_cod_original_sg_symbol_H-M Pn-3n
_cod_database_code 7209044

loop_
_symmetry_equiv_pos_as_xyz
'x, y, z'
'-x+1/2, -y+1/2, z'
'-x+1/2, y, -z+1/2'
'x, -y+1/2, -z+1/2'
'z, x, y'
'z, -x+1/2, -y+1/2'
'-z+1/2, -x+1/2, y'
'-z+1/2, x, -y+1/2'
'y, z, x'
'-y+1/2, z, -x+1/2'
'y, -z+1/2, -x+1/2'
'-y+1/2, -z+1/2, x'
'y, x, -z+1/2'
'-y+1/2, -x+1/2, -z+1/2'
'y, -x+1/2, z'
'-y+1/2, x, z'
'x, z, -y+1/2'
'-x+1/2, z, y'
'-x+1/2, -z+1/2, -y+1/2'
'x, -z+1/2, y'
'z, y, -x+1/2'
'z, -y+1/2, x'
'-z+1/2, y, x'
'-z+1/2, -y+1/2, -x+1/2'
'-x, -y, -z'
'x-1/2, y-1/2, -z'
'x-1/2, -y, z-1/2'
'-x, y-1/2, z-1/2'
'-z, -x, -y'
'-z, x-1/2, y-1/2'
'z-1/2, x-1/2, -y'
'z-1/2, -x, y-1/2'
'-y, -z, -x'
'y-1/2, -z, x-1/2'
'-y, z-1/2, x-1/2'
'y-1/2, z-1/2, -x'
'-y, -x, z-1/2'
'y-1/2, x-1/2, z-1/2'
'-y, x-1/2, -z'
'y-1/2, -x, -z'
'-x, -z, y-1/2'
'x-1/2, -z, -y'
'x-1/2, z-1/2, y-1/2'
'-x, z-1/2, -y'
'-z, -y, x-1/2'
'-z, y-1/2, -x'
'z-1/2, -y, -x'
'z-1/2, y-1/2, x-1/2'

loop_
_atom_site_label
_atom_site_type_symbol
_atom_site_fract_x
_atom_site_fract_y
_atom_site_fract_z
_atom_site_U_iso_or_equiv
_atom_site_adp_type
_atom_site_occupancy
_atom_site_symmetry_multiplicity
_atom_site_calc_flag
_atom_site_refinement_flags
_atom_site_disorder_assembly
_atom_site_disorder_group
Co1 Co 0.7500 0.7500 0.07866(4) 0.0487(5) Uani 1 4 d S . .
O1 O 0.61149(9) 0.90501(10) 0.10892(13) 0.0777(12) Uani 1 1 d . A .
O2 O 0.66887(10) 0.94044(9) 0.10896(14) 0.0889(15) Uani 1 1 d . . .
N1 N 0.72154(9) 0.79326(9) 0.07926(11) 0.0509(10) Uani 1 1 d . A .
N2 N 0.76858(10) 0.83804(10) 0.08178(13) 0.0629(12) Uani 1 1 d . A .
C1 C 0.67435(12) 0.83309(12) 0.08628(15) 0.0572(12) Uani 1 1 d . . .
C2 C 0.64081(13) 0.84901(13) 0.09310(16) 0.0638(14) Uani 1 1 d . A .
H2 H 0.6192 0.8354 0.0929 0.096 Uiso 1 1 calc R . .
C3 C 0.64076(13) 0.88479(14) 0.09994(16) 0.0681(14) Uani 1 1 d . . .
C4 C 0.67315(14) 0.90552(14) 0.09981(18) 0.0728(16) Uani 1 1 d . A .
C5 C 0.70602(14) 0.88936(13) 0.09244(18) 0.0723(16) Uani 1 1 d . . .
H5 H 0.7278 0.9027 0.0922 0.108 Uiso 1 1 calc R A .
C6 C 0.70540(12) 0.85291(13) 0.08546(15) 0.0600(13) Uani 1 1 d . A .
C7 C 0.73473(13) 0.82739(12) 0.08124(14) 0.0566(12) Uani 1 1 d . . .
C8 C 0.79562(12) 0.81472(12) 0.08183(14) 0.0546(12) Uani 1 1 d . . .
C9 C 0.57805(15) 0.88712(18) 0.1125(2) 0.089(2) Uani 1 1 d . . .
C10 C 0.56933(17) 0.8721(2) 0.1446(3) 0.100(3) Uani 1 1 d . A .
C11 C 0.5361(2) 0.8580(2) 0.1504(3) 0.131(4) Uani 1 1 d . . .
H11 H 0.5298 0.8480 0.1730 0.197 Uiso 1 1 calc R A .
C12 C 0.5130(3) 0.8585(4) 0.1234(5) 0.169(6) Uani 1 1 d . A .
H12 H 0.4897 0.8488 0.1272 0.253 Uiso 1 1 calc R . .
C13 C 0.5206(2) 0.8717(3) 0.0917(4) 0.152(5) Uani 1 1 d . . .
H13 H 0.5034 0.8703 0.0729 0.229 Uiso 1 1 calc R A .
C14 C 0.5552(2) 0.8887(2) 0.0851(3) 0.111(3) Uani 1 1 d . A .
C15 C 0.5962(2) 0.87323(18) 0.1768(2) 0.101(2) Uani 1 1 d . . .
H15 H 0.6205 0.8676 0.1668 0.152 Uiso 1 1 calc R A .
C16 C 0.5983(2) 0.91111(19) 0.1923(2) 0.100(2) Uani 1 1 d . A .
H16A H 0.5745 0.9183 0.2010 0.150 Uiso 1 1 calc R . .
H16B H 0.6063 0.9278 0.1735 0.150 Uiso 1 1 calc R . .
H16C H 0.6155 0.9115 0.2122 0.150 Uiso 1 1 calc R . .
C17 C 0.5900(4) 0.8474(2) 0.2071(3) 0.159(5) Uani 1 1 d . A .
H17A H 0.5744 0.8586 0.2251 0.239 Uiso 1 1 calc R . .
H17B H 0.6130 0.8411 0.2182 0.239 Uiso 1 1 calc R . .
H17C H 0.5785 0.8256 0.1978 0.239 Uiso 1 1 calc R . .
C18 C 0.5667(3) 0.9072(3) 0.0503(3) 0.143(4) Uani 1 1 d . . .
H18 H 0.5932 0.9032 0.0481 0.215 Uiso 1 1 calc R A .
C19 C 0.5496(5) 0.8936(4) 0.0133(4) 0.210(7) Uani 1 1 d . A .
H19A H 0.5431 0.9144 -0.0015 0.315 Uiso 1 1 calc R . .
H19B H 0.5281 0.8793 0.0183 0.315 Uiso 1 1 calc R . .
H19C H 0.5672 0.8788 0.0004 0.315 Uiso 1 1 calc R . .
C20 C 0.5614(3) 0.9474(3) 0.0525(4) 0.156(4) Uani 1 1 d . A .
H20A H 0.5462 0.9554 0.0326 0.234 Uiso 1 1 calc R . .
H20B H 0.5848 0.9594 0.0511 0.234 Uiso 1 1 calc R . .
H20C H 0.5498 0.9535 0.0754 0.234 Uiso 1 1 calc R . .
C21A C 0.70061(18) 0.9609(2) 0.1147(2) 0.050(3) Uiso 0.442(13) 1 d PG A 1
C22A C 0.7093(2) 0.9826(3) 0.0856(2) 0.075(4) Uiso 0.442(13) 1 d PG A 1
C23A C 0.7396(3) 1.0044(3) 0.0869(3) 0.085(4) Uiso 0.442(13) 1 d PG A 1
H23A H 0.7456 1.0192 0.0670 0.127 Uiso 0.442(13) 1 calc PR A 1
C24A C 0.7613(2) 1.0044(2) 0.1173(3) 0.097(5) Uiso 0.442(13) 1 d PG A 1
H24A H 0.7820 1.0193 0.1182 0.146 Uiso 0.442(13) 1 calc PR A 1
C25A C 0.7526(2) 0.9827(2) 0.1464(3) 0.075(4) Uiso 0.442(13) 1 d PG A 1
H25A H 0.7674 0.9828 0.1672 0.113 Uiso 0.442(13) 1 calc PR A 1
C26A C 0.7223(2) 0.9610(2) 0.1451(2) 0.052(3) Uiso 0.442(13) 1 d PG A 1
C21B C 0.69738(17) 0.9614(2) 0.1022(2) 0.064(3) Uiso 0.558(13) 1 d PG A 2
C22B C 0.7026(2) 0.9804(2) 0.0705(2) 0.083(3) Uiso 0.558(13) 1 d PG A 2
C23B C 0.7332(2) 1.0012(2) 0.0660(3) 0.109(5) Uiso 0.558(13) 1 d PG A 2
H23B H 0.7368 1.0142 0.0443 0.163 Uiso 0.558(13) 1 calc PR A 2
C24B C 0.7587(2) 1.0030(2) 0.0932(3) 0.102(4) Uiso 0.558(13) 1 d PG A 2
H24B H 0.7797 1.0173 0.0901 0.153 Uiso 0.558(13) 1 calc PR A 2
C25B C 0.7535(2) 0.9841(3) 0.1250(3) 0.104(4) Uiso 0.558(13) 1 d PG A 2
H25B H 0.7710 0.9853 0.1436 0.157 Uiso 0.558(13) 1 calc PR A 2
C26B C 0.7229(2) 0.9633(2) 0.1295(2) 0.074(3) Uiso 0.558(13) 1 d PGD A 2
C27A C 0.6890(7) 0.9826(6) 0.0499(6) 0.116(7) Uiso 0.442(13) 1 d P A 1
H27A H 0.6807 0.9571 0.0512 0.174 Uiso 0.442(13) 1 calc PR A 1
C28A C 0.6477(6) 1.0014(7) 0.0519(7) 0.116(7) Uiso 0.442(13) 1 d P A 1
H28D H 0.6385 1.0048 0.0275 0.174 Uiso 0.442(13) 1 calc PR A 1
H28E H 0.6493 1.0248 0.0640 0.174 Uiso 0.442(13) 1 calc PR A 1
H28F H 0.6315 0.9857 0.0654 0.174 Uiso 0.442(13) 1 calc PR A 1
C29A C 0.6965(11) 0.9832(11) 0.0051(9) 0.207(14) Uiso 0.442(13) 1 d P A 1
H29A H 0.7047 0.9595 -0.0027 0.310 Uiso 0.442(13) 1 calc PR A 1
H29B H 0.7149 1.0012 -0.0004 0.310 Uiso 0.442(13) 1 calc PR A 1
H29C H 0.6741 0.9893 -0.0074 0.310 Uiso 0.442(13) 1 calc PR A 1
C27B C 0.6725(5) 0.9761(5) 0.0415(5) 0.109(5) Uiso 0.558(13) 1 d PD A 2
H27B H 0.6534 0.9636 0.0558 0.164 Uiso 0.558(13) 1 calc PR A 2
C28B C 0.6581(6) 1.0121(6) 0.0399(7) 0.147(8) Uiso 0.558(13) 1 d P A 2
H28A H 0.6603 1.0235 0.0635 0.221 Uiso 0.558(13) 1 calc PR A 2
H28B H 0.6327 1.0111 0.0330 0.221 Uiso 0.558(13) 1 calc PR A 2
H28C H 0.6715 1.0261 0.0221 0.221 Uiso 0.558(13) 1 calc PR A 2
C29B C 0.6822(9) 0.9475(9) 0.0152(8) 0.239(14) Uiso 0.558(13) 1 d PD A 2
H29D H 0.6931 0.9272 0.0279 0.359 Uiso 0.558(13) 1 calc PR A 2
H29E H 0.6994 0.9571 -0.0023 0.359 Uiso 0.558(13) 1 calc PR A 2
H29F H 0.6606 0.9394 0.0027 0.359 Uiso 0.558(13) 1 calc PR A 2
C30 C 0.7159(2) 0.9407(2) 0.1684(3) 0.129(3) Uani 1 1 d D . .
H30 H 0.6991 0.9211 0.1608 0.194 Uiso 1 1 calc R A 1
C31 C 0.7025(3) 0.9613(3) 0.2004(3) 0.151(4) Uani 1 1 d . A .
H31A H 0.6932 0.9444 0.2184 0.227 Uiso 1 1 calc R . .
H31B H 0.6832 0.9776 0.1929 0.227 Uiso 1 1 calc R . .
H31C H 0.7222 0.9752 0.2108 0.227 Uiso 1 1 calc R . .
C32A C 0.7577(9) 0.9242(9) 0.1835(7) 0.173(11) Uiso 0.56(4) 1 d P A 1
H32A H 0.7752 0.9253 0.1638 0.259 Uiso 0.56(4) 1 calc PR A 1
H32B H 0.7550 0.8993 0.1914 0.259 Uiso 0.56(4) 1 calc PR A 1
H32C H 0.7662 0.9389 0.2035 0.259 Uiso 0.56(4) 1 calc PR A 1
C32B C 0.7391(7) 0.9083(6) 0.1801(5) 0.105(9) Uiso 0.44(4) 1 d P A 2
H32D H 0.7239 0.8905 0.1923 0.157 Uiso 0.44(4) 1 calc PR A 2
H32E H 0.7579 0.9164 0.1966 0.157 Uiso 0.44(4) 1 calc PR A 2
H32F H 0.7501 0.8972 0.1589 0.157 Uiso 0.44(4) 1 calc PR A 2
Cl1 Cl 0.7500 0.7500 0.13910(10) 0.0827(9) Uani 1 4 d S . .
Cl2 Cl 0.7500 0.7500 0.01938(11) 0.0894(10) Uani 1 4 d S . .
O1S O 0.7842(4) 0.9057(5) 0.0507(4) 0.161(5) Uiso 0.50 1 d P . .

loop_
_atom_site_aniso_label
_atom_site_aniso_U_11
_atom_site_aniso_U_22
_atom_site_aniso_U_33
_atom_site_aniso_U_23
_atom_site_aniso_U_13
_atom_site_aniso_U_12
Co1 0.0394(5) 0.0394(5) 0.0674(9) 0.000 0.000 0.000
O1 0.0462(19) 0.064(2) 0.122(3) -0.018(2) 0.0130(19) 0.0096(16)
O2 0.054(2) 0.0469(19) 0.165(4) -0.021(2) 0.012(2) 0.0038(16)
N1 0.0400(19) 0.0383(19) 0.074(3) 0.0001(17) 0.0046(17) -0.0006(14)
N2 0.038(2) 0.047(2) 0.104(3) -0.005(2) 0.003(2) -0.0005(17)
C1 0.045(2) 0.046(2) 0.080(3) 0.000(2) 0.009(2) 0.0004(19)
C2 0.049(3) 0.050(3) 0.092(4) -0.009(2) 0.006(2) -0.001(2)
C3 0.046(3) 0.060(3) 0.098(4) -0.006(3) 0.015(3) 0.011(2)
C4 0.048(3) 0.051(3) 0.119(5) -0.008(3) 0.009(3) 0.004(2)
C5 0.052(3) 0.047(3) 0.117(5) -0.005(3) 0.014(3) 0.006(2)
C6 0.046(3) 0.046(2) 0.088(3) -0.002(2) 0.008(2) 0.004(2)
C7 0.049(3) 0.043(2) 0.078(3) -0.001(2) 0.008(2) 0.002(2)
C8 0.040(2) 0.045(2) 0.079(3) -0.002(2) 0.003(2) 0.0021(18)
C9 0.044(3) 0.084(4) 0.140(6) -0.046(4) 0.021(4) 0.000(3)
C10 0.064(4) 0.091(5) 0.145(7) -0.049(5) 0.042(4) -0.011(3)
C11 0.074(5) 0.126(7) 0.194(10) -0.087(7) 0.050(6) -0.031(5)
C12 0.078(6) 0.172(10) 0.257(16) -0.117(11) 0.078(9) -0.013(6)
C13 0.064(5) 0.180(10) 0.213(12) -0.111(10) 0.007(6) 0.007(5)
C14 0.063(4) 0.132(7) 0.137(7) -0.056(6) 0.003(4) 0.022(4)
C15 0.106(5) 0.067(4) 0.130(6) -0.006(4) 0.049(5) -0.006(4)
C16 0.116(6) 0.081(4) 0.101(5) -0.022(4) 0.000(4) 0.001(4)
C17 0.215(12) 0.076(5) 0.186(11) -0.003(6) 0.085(9) 0.010(6)
C18 0.094(6) 0.163(9) 0.173(10) -0.068(8) -0.039(7) 0.064(6)
C19 0.258(17) 0.186(13) 0.186(13) -0.073(10) -0.047(12) 0.045(11)
C20 0.176(10) 0.107(7) 0.184(12) -0.018(7) 0.022(8) 0.011(7)
C30 0.115(6) 0.108(6) 0.165(8) -0.039(6) -0.043(6) 0.048(5)
C31 0.144(9) 0.137(8) 0.173(10) -0.040(7) -0.011(7) 0.036(7)
Cl1 0.0803(12) 0.0803(12) 0.088(2) 0.000 0.000 0.000
Cl2 0.0796(13) 0.0796(13) 0.109(3) 0.000 0.000 0.000

loop_
_atom_type_symbol
_atom_type_description
_atom_type_scat_dispersion_real
_atom_type_scat_dispersion_imag
_atom_type_scat_source
C C 0.0033 0.0016 'International Tables Vol C Tables 4.2.6.8 and 6.1.1.4'
H H 0.0000 0.0000 'International Tables Vol C Tables 4.2.6.8 and 6.1.1.4'
N N 0.0061 0.0033 'International Tables Vol C Tables 4.2.6.8 and 6.1.1.4'
O O 0.0106 0.0060 'International Tables Vol C Tables 4.2.6.8 and 6.1.1.4'
Co Co 0.3494 0.9721 'International Tables Vol C Tables 4.2.6.8 and 6.1.1.4'
Cl Cl 0.1484 0.1585 'International Tables Vol C Tables 4.2.6.8 and 6.1.1.4'

loop_
_geom_angle_atom_site_label_1
_geom_angle_atom_site_label_2
_geom_angle_atom_site_label_3
_geom_angle
_geom_angle_site_symmetry_1
_geom_angle_site_symmetry_3
N1 Co1 N1 89.988(3) 15_565 .
N1 Co1 N1 90.001(4) 15_565 2_665
N1 Co1 N1 178.7(3) . 2_665
N1 Co1 N1 178.7(3) 15_565 16_655
N1 Co1 N1 89.994(4) . 16_655
N1 Co1 N1 89.986(3) 2_665 16_655
N1 Co1 Cl2 90.66(13) 15_565 .
N1 Co1 Cl2 90.66(13) . .
N1 Co1 Cl2 90.66(13) 2_665 .
N1 Co1 Cl2 90.66(13) 16_655 .
N1 Co1 Cl1 89.34(13) 15_565 .
N1 Co1 Cl1 89.34(13) . .
N1 Co1 Cl1 89.34(13) 2_665 .
N1 Co1 Cl1 89.34(13) 16_655 .
Cl2 Co1 Cl1 180.000(1) . .
C3 O1 C9 117.7(4) . .
C21B O2 C4 114.8(5) . .
C21B O2 C21A 19.7(4) . .
C4 O2 C21A 117.1(5) . .
C8 N1 C7 107.1(4) 16_655 .
C8 N1 Co1 127.0(3) 16_655 .
C7 N1 Co1 125.5(3) . .
C7 N2 C8 121.8(4) . .
C6 C1 C2 121.7(4) . .
C6 C1 C8 106.0(4) . 16_655
C2 C1 C8 132.1(4) . 16_655
C3 C2 C1 116.7(5) . .
C3 C2 H2 121.6 . .
C1 C2 H2 121.6 . .
C2 C3 O1 126.0(5) . .
C2 C3 C4 121.8(4) . .
O1 C3 C4 112.1(5) . .
O2 C4 C5 124.7(5) . .
O2 C4 C3 114.7(4) . .
C5 C4 C3 120.6(5) . .
C6 C5 C4 116.5(5) . .
C6 C5 H5 121.7 . .
C4 C5 H5 121.7 . .
C1 C6 C5 122.6(4) . .
C1 C6 C7 106.5(4) . .
C5 C6 C7 130.4(4) . .
N2 C7 N1 128.6(4) . .
N2 C7 C6 121.2(4) . .
N1 C7 C6 110.1(4) . .
N2 C8 N1 126.9(4) . 15_565
N2 C8 C1 122.7(4) . 15_565
N1 C8 C1 110.3(4) 15_565 15_565
C14 C9 C10 122.7(7) . .
C14 C9 O1 118.0(8) . .
C10 C9 O1 119.0(7) . .
C9 C10 C11 120.9(9) . .
C9 C10 C15 120.7(6) . .
C11 C10 C15 118.2(9) . .
C12 C11 C10 117.8(12) . .
C12 C11 H11 121.1 . .
C10 C11 H11 121.1 . .
C13 C12 C11 123.3(11) . .
C13 C12 H12 118.3 . .
C11 C12 H12 118.3 . .
C12 C13 C14 120.4(11) . .
C12 C13 H13 119.8 . .
C14 C13 H13 119.8 . .
C9 C14 C13 114.8(11) . .
C9 C14 C18 119.3(8) . .
C13 C14 C18 125.9(10) . .
C17 C15 C16 108.5(7) . .
C17 C15 C10 117.4(8) . .
C16 C15 C10 110.2(6) . .
C17 C15 H15 106.7 . .
C16 C15 H15 106.7 . .
C10 C15 H15 106.7 . .
C15 C16 H16A 109.5 . .
C15 C16 H16B 109.5 . .
H16A C16 H16B 109.5 . .
C15 C16 H16C 109.5 . .
H16A C16 H16C 109.5 . .
H16B C16 H16C 109.5 . .
C15 C17 H17A 109.5 . .
C15 C17 H17B 109.5 . .
H17A C17 H17B 109.5 . .
C15 C17 H17C 109.5 . .
H17A C17 H17C 109.5 . .
H17B C17 H17C 109.5 . .
C20 C18 C14 111.2(9) . .
C20 C18 C19 108.0(11) . .
C14 C18 C19 118.4(11) . .
C20 C18 H18 106.1 . .
C14 C18 H18 106.1 . .
C19 C18 H18 106.1 . .
C18 C19 H19A 109.5 . .
C18 C19 H19B 109.5 . .
H19A C19 H19B 109.5 . .
C18 C19 H19C 109.5 . .
H19A C19 H19C 109.5 . .
H19B C19 H19C 109.5 . .
C18 C20 H20A 109.5 . .
C18 C20 H20B 109.5 . .
H20A C20 H20B 109.5 . .
C18 C20 H20C 109.5 . .
H20A C20 H20C 109.5 . .
H20B C20 H20C 109.5 . .
C22A C21A C26A 120.0 . .
C22A C21A O2 112.8(6) . .
C26A C21A O2 127.2(6) . .
C23A C22A C21A 120.0 . .
C23A C22A C27A 115.6(10) . .
C21A C22A C27A 124.2(10) . .
C22A C23A C24A 120.0 . .
C22A C23A H23A 120.0 . .
C24A C23A H23A 120.0 . .
C25A C24A C23A 120.0 . .
C25A C24A H24A 120.0 . .
C23A C24A H24A 120.0 . .
C26A C25A C24A 120.0 . .
C26A C25A H25A 120.0 . .
C24A C25A H25A 120.0 . .
C30 C26A C25A 120.9(7) . .
C30 C26A C21A 118.9(7) . .
C25A C26A C21A 120.0 . .
O2 C21B C22B 124.4(6) . .
O2 C21B C26B 115.6(6) . .
C22B C21B C26B 120.0 . .
C23B C22B C21B 120.0 . .
C23B C22B C27B 124.2(8) . .
C21B C22B C27B 115.7(8) . .
C22B C23B C24B 120.0 . .
C22B C23B H23B 120.0 . .
C24B C23B H23B 120.0 . .
C25B C24B C23B 120.0 . .
C25B C24B H24B 120.0 . .
C23B C24B H24B 120.0 . .
C24B C25B C26B 120.0 . .
C24B C25B H25B 120.0 . .
C26B C25B H25B 120.0 . .
C21B C26B C25B 120.0 . .
C21B C26B C30 119.6(5) . .
C25B C26B C30 120.4(5) . .
C22A C27A C28A 114.3(16) . .
C22A C27A C29A 141(2) . .
C28A C27A C29A 101(2) . .
C22A C27A H27A 96.4 . .
C28A C27A H27A 96.4 . .
C29A C27A H27A 96.4 . .
C27A C28A H28D 109.5 . .
C27A C28A H28E 109.5 . .
H28D C28A H28E 109.5 . .
C27A C28A H28F 109.5 . .
H28D C28A H28F 109.5 . .
H28E C28A H28F 109.5 . .
C27A C29A H29A 109.5 . .
C27A C29A H29B 109.5 . .
H29A C29A H29B 109.5 . .
C27A C29A H29C 109.5 . .
H29A C29A H29C 109.5 . .
H29B C29A H29C 109.5 . .
C28B C27B C29B 136(2) . .
C28B C27B C22B 101.5(15) . .
C29B C27B C22B 110.6(19) . .
C28B C27B H27B 100.9 . .
C29B C27B H27B 100.9 . .
C22B C27B H27B 100.9 . .
C27B C28B H28A 109.5 . .
C27B C28B H28B 109.5 . .
H28A C28B H28B 109.5 . .
C27B C28B H28C 109.5 . .
H28A C28B H28C 109.5 . .
H28B C28B H28C 109.5 . .
C27B C29B H29D 109.5 . .
C27B C29B H29E 109.5 . .
H29D C29B H29E 109.5 . .
C27B C29B H29F 109.5 . .
H29D C29B H29F 109.5 . .
H29E C29B H29F 109.5 . .
C26A C30 C31 108.9(9) . .
C26A C30 C32B 126.8(12) . .
C31 C30 C32B 111.1(11) . .
C26A C30 C26B 11.2(5) . .
C31 C30 C26B 118.4(8) . .
C32B C30 C26B 122.9(10) . .
C26A C30 C32A 106.3(13) . .
C31 C30 C32A 102.6(11) . .
C32B C30 C32A 31.5(10) . .
C26B C30 C32A 108.0(12) . .
C26A C30 H30 112.8 . .
C31 C30 H30 112.8 . .
C32B C30 H30 81.9 . .
C26B C30 H30 102.5 . .
C32A C30 H30 112.8 . .
C30 C31 H31A 109.5 . .
C30 C31 H31B 109.5 . .
H31A C31 H31B 109.5 . .
C30 C31 H31C 109.5 . .
H31A C31 H31C 109.5 . .
H31B C31 H31C 109.5 . .
C30 C32A H32A 109.5 . .
C30 C32A H32B 109.5 . .
C30 C32A H32C 109.5 . .
C30 C32B H32D 109.5 . .
C30 C32B H32E 109.5 . .
H32D C32B H32E 109.5 . .
C30 C32B H32F 109.5 . .
H32D C32B H32F 109.5 . .
H32E C32B H32F 109.5 . .

loop_
_geom_bond_atom_site_label_1
_geom_bond_atom_site_label_2
_geom_bond_distance
_geom_bond_site_symmetry_2
Co1 N1 1.928(3) 15_565
Co1 N1 1.928(3) .
Co1 N1 1.928(3) 2_665
Co1 N1 1.928(3) 16_655
Co1 Cl2 2.207(4) .
Co1 Cl1 2.250(4) .
O1 C3 1.366(6) .
O1 C9 1.418(7) .
O2 C21B 1.342(7) .
O2 C4 1.353(6) .
O2 C21A 1.423(7) .
N1 C8 1.356(6) 16_655
N1 C7 1.365(6) .
N2 C7 1.321(7) .
N2 C8 1.330(6) .
C1 C6 1.372(6) .
C1 C2 1.405(7) .
C1 C8 1.463(6) 16_655
C2 C3 1.356(7) .
C2 H2 0.9500 .
C3 C4 1.432(8) .
C4 C5 1.391(7) .
C5 C6 1.382(7) .
C5 H5 0.9500 .
C6 C7 1.456(7) .
C8 N1 1.356(6) 15_565
C8 C1 1.462(6) 15_565
C9 C14 1.330(11) .
C9 C10 1.360(11) .
C10 C11 1.361(10) .
C10 C15 1.562(11) .
C11 C12 1.323(17) .
C11 H11 0.9500 .
C12 C13 1.31(2) .
C12 H12 0.9500 .
C13 C14 1.456(14) .
C13 H13 0.9500 .
C14 C18 1.530(15) .
C15 C17 1.499(12) .
C15 C16 1.525(10) .
C15 H15 1.0000 .
C16 H16A 0.9800 .
C16 H16B 0.9800 .
C16 H16C 0.9800 .
C17 H17A 0.9800 .
C17 H17B 0.9800 .
C17 H17C 0.9800 .
C18 C20 1.513(15) .
C18 C19 1.598(15) .
C18 H18 1.0000 .
C19 H19A 0.9800 .
C19 H19B 0.9800 .
C19 H19C 0.9800 .
C20 H20A 0.9800 .
C20 H20B 0.9800 .
C20 H20C 0.9800 .
C21A C22A 1.3900 .
C21A C26A 1.3900 .
C22A C23A 1.3900 .
C22A C27A 1.53(3) .
C23A C24A 1.3900 .
C23A H23A 0.9500 .
C24A C25A 1.3900 .
C24A H24A 0.9500 .
C25A C26A 1.3900 .
C25A H25A 0.9500 .
C26A C30 1.173(12) .
C21B C22B 1.3900 .
C21B C26B 1.3900 .
C22B C23B 1.3900 .
C22B C27B 1.564(19) .
C23B C24B 1.3900 .
C23B H23B 0.9500 .
C24B C25B 1.3900 .
C24B H24B 0.9500 .
C25B C26B 1.3900 .
C25B H25B 0.9500 .
C26B C30 1.695(12) .
C27A C28A 1.69(3) .
C27A C29A 1.69(4) .
C27A H27A 1.0000 .
C28A H28D 0.9800 .
C28A H28E 0.9800 .
C28A H28F 0.9800 .
C29A H29A 0.9800 .
C29A H29B 0.9800 .
C29A H29C 0.9800 .
C27B C28B 1.44(3) .
C27B C29B 1.493(18) .
C27B H27B 1.0000 .
C28B H28A 0.9800 .
C28B H28B 0.9800 .
C28B H28C 0.9800 .
C29B H29D 0.9800 .
C29B H29E 0.9800 .
C29B H29F 0.9800 .
C30 C31 1.503(13) .
C30 C32B 1.55(2) .
C30 C32A 1.77(3) .
C30 H30 1.0000 .
C31 H31A 0.9800 .
C31 H31B 0.9800 .
C31 H31C 0.9800 .
C32A H32A 0.9800 .
C32A H32B 0.9800 .
C32A H32C 0.9800 .
C32B H32D 0.9800 .
C32B H32E 0.9800 .
C32B H32F 0.9800 .

loop_
_geom_torsion_atom_site_label_1
_geom_torsion_atom_site_label_2
_geom_torsion_atom_site_label_3
_geom_torsion_atom_site_label_4
_geom_torsion
_geom_torsion_site_symmetry_1
_geom_torsion_site_symmetry_4
N1 Co1 N1 C8 -174.8(3) 15_565 16_655
N1 Co1 N1 C8 -85.2(5) 2_665 16_655
N1 Co1 N1 C8 3.9(5) 16_655 16_655
Cl2 Co1 N1 C8 94.6(4) . 16_655
Cl1 Co1 N1 C8 -85.4(4) . 16_655
N1 Co1 N1 C7 -2.7(5) 15_565 .
N1 Co1 N1 C7 86.9(4) 2_665 .
N1 Co1 N1 C7 176.0(3) 16_655 .
Cl2 Co1 N1 C7 -93.3(4) . .
Cl1 Co1 N1 C7 86.7(4) . .
C6 C1 C2 C3 -1.9(9) . .
C8 C1 C2 C3 172.4(6) 16_655 .
C1 C2 C3 O1 -176.6(6) . .
C1 C2 C3 C4 0.7(9) . .
C9 O1 C3 C2 1.8(9) . .
C9 O1 C3 C4 -175.7(6) . .
C21B O2 C4 C5 15.6(10) . .
C21A O2 C4 C5 -6.3(10) . .
C21B O2 C4 C3 -167.7(6) . .
C21A O2 C4 C3 170.5(6) . .
C2 C3 C4 O2 -176.7(6) . .
O1 C3 C4 O2 0.9(8) . .
C2 C3 C4 C5 0.2(10) . .
O1 C3 C4 C5 177.9(6) . .
O2 C4 C5 C6 176.6(6) . .
C3 C4 C5 C6 0.0(10) . .
C2 C1 C6 C5 2.3(9) . .
C8 C1 C6 C5 -173.4(6) 16_655 .
C2 C1 C6 C7 174.6(5) . .
C8 C1 C6 C7 -1.1(6) 16_655 .
C4 C5 C6 C1 -1.2(9) . .
C4 C5 C6 C7 -171.5(6) . .
C8 N2 C7 N1 -2.8(8) . .
C8 N2 C7 C6 172.7(5) . .
C8 N1 C7 N2 176.2(5) 16_655 .
Co1 N1 C7 N2 2.8(8) . .
C8 N1 C7 C6 0.3(6) 16_655 .
Co1 N1 C7 C6 -173.2(4) . .
C1 C6 C7 N2 -175.7(5) . .
C5 C6 C7 N2 -4.2(9) . .
C1 C6 C7 N1 0.6(6) . .
C5 C6 C7 N1 172.0(6) . .
C7 N2 C8 N1 4.2(8) . 15_565
C7 N2 C8 C1 -173.3(5) . 15_565
C3 O1 C9 C14 -99.5(7) . .
C3 O1 C9 C10 86.6(7) . .
C14 C9 C10 C11 -0.3(10) . .
O1 C9 C10 C11 173.2(6) . .
C14 C9 C10 C15 -175.9(6) . .
O1 C9 C10 C15 -2.3(9) . .
C9 C10 C11 C12 1.5(12) . .
C15 C10 C11 C12 177.2(8) . .
C10 C11 C12 C13 0.4(16) . .
C11 C12 C13 C14 -3.3(17) . .
C10 C9 C14 C13 -2.4(10) . .
O1 C9 C14 C13 -176.1(6) . .
C10 C9 C14 C18 177.9(7) . .
O1 C9 C14 C18 4.3(10) . .
C12 C13 C14 C9 4.2(13) . .
C12 C13 C14 C18 -176.1(9) . .
C9 C10 C15 C17 -162.2(7) . .
C11 C10 C15 C17 22.1(10) . .
C9 C10 C15 C16 73.0(8) . .
C11 C10 C15 C16 -102.7(8) . .
C9 C14 C18 C20 -83.4(10) . .
C13 C14 C18 C20 97.0(11) . .
C9 C14 C18 C19 150.7(8) . .
C13 C14 C18 C19 -28.9(13) . .
C21B O2 C21A C22A 12.8(16) . .
C4 O2 C21A C22A 101.1(6) . .
C21B O2 C21A C26A -167(2) . .
C4 O2 C21A C26A -78.8(8) . .
C26A C21A C22A C23A 0.0 . .
O2 C21A C22A C23A -179.9(7) . .
C26A C21A C22A C27A 175.4(13) . .
O2 C21A C22A C27A -4.6(12) . .
C21A C22A C23A C24A 0.0 . .
C27A C22A C23A C24A -175.8(11) . .
C22A C23A C24A C25A 0.0 . .
C23A C24A C25A C26A 0.0 . .
C24A C25A C26A C30 174.6(10) . .
C24A C25A C26A C21A 0.0 . .
C22A C21A C26A C30 -174.7(10) . .
O2 C21A C26A C30 5.2(10) . .
C22A C21A C26A C25A 0.0 . .
O2 C21A C26A C25A 179.9(8) . .
C4 O2 C21B C22B 91.6(7) . .
C21A O2 C21B C22B -167(2) . .
C4 O2 C21B C26B -87.8(7) . .
C21A O2 C21B C26B 13.5(15) . .
O2 C21B C22B C23B -179.4(8) . .
C26B C21B C22B C23B 0.0 . .
O2 C21B C22B C27B -0.1(10) . .
C26B C21B C22B C27B 179.3(10) . .
C21B C22B C23B C24B 0.0 . .
C27B C22B C23B C24B -179.3(10) . .
C22B C23B C24B C25B 0.0 . .
C23B C24B C25B C26B 0.0 . .
O2 C21B C26B C25B 179.4(7) . .
C22B C21B C26B C25B 0.0 . .
O2 C21B C26B C30 -1.8(7) . .
C22B C21B C26B C30 178.8(7) . .
C24B C25B C26B C21B 0.0 . .
C24B C25B C26B C30 -178.8(7) . .
C23A C22A C27A C28A -112.7(17) . .
C21A C22A C27A C28A 72(2) . .
C23A C22A C27A C29A 39(3) . .
C21A C22A C27A C29A -137(3) . .
C23B C22B C27B C28B -66.0(17) . .
C21B C22B C27B C28B 114.7(14) . .
C23B C22B C27B C29B 84(2) . .
C21B C22B C27B C29B -95.2(19) . .
C25A C26A C30 C31 74.2(10) . .
C21A C26A C30 C31 -111.1(9) . .
C25A C26A C30 C32B -62.6(17) . .
C21A C26A C30 C32B 112.1(15) . .
C25A C26A C30 C26B -136(3) . .
C21A C26A C30 C26B 38(3) . .
C25A C26A C30 C32A -35.6(14) . .
C21A C26A C30 C32A 139.1(12) . .
C21B C26B C30 C26A -134(3) . .
C25B C26B C30 C26A 45(3) . .
C21B C26B C30 C31 -100.6(9) . .
C25B C26B C30 C31 78.2(9) . .
C21B C26B C30 C32B 112.6(14) . .
C25B C26B C30 C32B -68.6(15) . .
C21B C26B C30 C32A 143.5(12) . .
C25B C26B C30 C32A -37.7(13) . .
